data_9000275
loop_
_publ_author_name
'Baur, W. H.'

_publ_section_title
;
 Computer-simulated crystal structures of observed and hypothetical Mg2SiO4
 polymorphs of low and high density
 K2MgF4 structure
;
_journal_name_full 'American Mineralogist'
_journal_page_first 709
_journal_page_last 731
_journal_volume 57
_journal_year 1972
_chemical_compound_source hypothetical
_chemical_formula_structural 'Mg2 (Si O4)'
_chemical_formula_sum 'Mg2 O4 Si'
_space_group_IT_number 139
_symmetry_space_group_name_Hall '-I 4 2'
_symmetry_space_group_name_H-M 'I 4/m m m'
_cell_angle_alpha 90
_cell_angle_beta 90
_cell_angle_gamma 90
_cell_length_a 3.51
_cell_length_b 3.51
_cell_length_c 10.45
_cell_formula_units_Z 2
_cell_volume 128.745
_database_code_amcsd 0000284
_exptl_crystal_density_diffrn 3.629
_cod_original_formula_sum 'Si Mg2 O4'
_cod_database_code 9000275
_amcsd_formula_title Mg2SiO4

loop_
_space_group_symop_operation_xyz
x,y,z
1/2+x,1/2+y,1/2+z
-y,-x,z
1/2-y,1/2-x,1/2+z
y,x,-z
1/2+y,1/2+x,1/2-z
y,-x,-z
1/2+y,1/2-x,1/2-z
-y,x,z
1/2-y,1/2+x,1/2+z
x,-y,z
1/2+x,1/2-y,1/2+z
-x,y,-z
1/2-x,1/2+y,1/2-z
x,y,-z
1/2+x,1/2+y,1/2-z
-x,-y,z
1/2-x,1/2-y,1/2+z
y,x,z
1/2+y,1/2+x,1/2+z
-y,-x,-z
1/2-y,1/2-x,1/2-z
-y,x,-z
1/2-y,1/2+x,1/2-z
y,-x,z
1/2+y,1/2-x,1/2+z
-x,y,z
1/2-x,1/2+y,1/2+z
x,-y,-z
1/2+x,1/2-y,1/2-z
-x,-y,-z
1/2-x,1/2-y,1/2-z

loop_
_atom_site_label
_atom_site_fract_x
_atom_site_fract_y
_atom_site_fract_z
Si 0.00000 0.00000 0.00000
Mg 0.00000 0.00000 0.37400
O1 0.00000 0.50000 0.00000
O2 0.00000 0.00000 0.16470

loop_
_cod_related_entry_id
_cod_related_entry_database
_cod_related_entry_code
1 AMCSD 0000284
